data_1576892
loop_
_publ_author_name
'Panja, Subir'
'Trinh, Tuan Anh'
'Warrington, Ethan M.'
'Hu, Derek B.'
'Garman, Leah C.'
'Guzei, Ilia A.'
'Schomaker, Jennifer M.'

_publ_section_title
;
 Silver-catalysed intermolecular benzylic-selective C-H amidation
 <i>via</i> nitrene transfer.
;
_journal_issue 18
_journal_name_full 'Chemical science'
_journal_page_first 9264
_journal_page_last 9269
_journal_paper_doi 10.1039/d5sc10184k
_journal_volume 17
_journal_year 2026
_chemical_formula_moiety 'C54 H71.338 Ag2 N6 O0.669, 2(C2 F6 N O4 S2), 0.5[CH2Cl2]'
_chemical_formula_sum 'C58.5 H72.34 Ag2 Cl F12 N8 O8.67 S4'
_chemical_formula_weight 1633.71
_space_group_crystal_system triclinic
_space_group_IT_number 2
_space_group_name_Hall '-P 1'
_space_group_name_H-M_alt 'P -1'
_atom_sites_solution_hydrogens mixed
_atom_sites_solution_primary dual
_audit_creation_date 2025-09-19
_audit_creation_method
;
Olex2 1.5
(compiled 2025.07.13 svn.rb7424aed for OlexSys, GUI svn.r7314)
;
_audit_update_record
;
2025-09-29 deposited with the CCDC.	2026-03-17 downloaded from the CCDC.
;
_cell_angle_alpha 84.243(6)
_cell_angle_beta 83.807(7)
_cell_angle_gamma 77.184(7)
_cell_formula_units_Z 2
_cell_length_a 10.7205(19)
_cell_length_b 15.731(3)
_cell_length_c 21.503(4)
_cell_measurement_reflns_used 9638
_cell_measurement_temperature 100.00
_cell_measurement_theta_max 27.0620
_cell_measurement_theta_min 2.2418
_cell_volume 3504.4(11)
_computing_cell_refinement 'SAINT+ V8.41 (Bruker AXS LLC, 1997-2024)'
_computing_data_collection 'APEX6 Ver. 2024.9-0. (Bruker AXS LLC, 2024)'
_computing_data_reduction 'SAINT+ V8.41 (Bruker AXS LLC, 1997-2024)'
_computing_molecular_graphics 'OLEX2 (Dolomanov et al., 2009)'
_computing_publication_material 'OLEX2 (Dolomanov et al., 2009)'
_computing_structure_refinement 'XL (Sheldrick, 2019/1)'
_computing_structure_solution 'XT (Sheldrick, 2018/2)'
_diffrn_ambient_environment N~2~
_diffrn_ambient_temperature 100.00
_diffrn_crystal_treatment 'flash cooled with cold N~2~ gas'
_diffrn_detector '100 x 140 mm^2^ CMOS sensor'
_diffrn_detector_area_resol_mean 7.41
_diffrn_detector_type 'Bruker PHOTON III'
_diffrn_measured_fraction_theta_full 1.000
_diffrn_measured_fraction_theta_max 0.997
_diffrn_measurement_details 'Oxford Cryostream 800'
_diffrn_measurement_device '\k-geometry four-circle diffractometer'
_diffrn_measurement_device_type 'Bruker D8 VENTURE'
_diffrn_measurement_method ' \w and \f scans'
_diffrn_measurement_specimen_support 'MiTeGen mount'
_diffrn_radiation_collimation 'focusing mirror'
_diffrn_radiation_detector 'Bruker PHOTON III'
_diffrn_radiation_monochromator 'multilayer mirror'
_diffrn_radiation_probe x-ray
_diffrn_radiation_type 'Mo K\a'
_diffrn_radiation_wavelength 0.71073
_diffrn_radiation_xray_symbol K-L~3~
_diffrn_reflns_av_R_equivalents 0.0367
_diffrn_reflns_av_unetI/netI 0.0197
_diffrn_reflns_Laue_measured_fraction_full 1.000
_diffrn_reflns_Laue_measured_fraction_max 0.997
_diffrn_reflns_limit_h_max 13
_diffrn_reflns_limit_h_min -13
_diffrn_reflns_limit_k_max 20
_diffrn_reflns_limit_k_min -20
_diffrn_reflns_limit_l_max 27
_diffrn_reflns_limit_l_min -27
_diffrn_reflns_number 135287
_diffrn_reflns_point_group_measured_fraction_full 1.000
_diffrn_reflns_point_group_measured_fraction_max 0.997
_diffrn_reflns_theta_full 25.242
_diffrn_reflns_theta_max 27.107
_diffrn_reflns_theta_min 1.911
_diffrn_source 'microfocus sealed X-ray tube'
_diffrn_source_current 1.6
_diffrn_source_power 0.08
_diffrn_source_type 'Incoatec I\mS Diamond II'
_diffrn_source_voltage 50
_exptl_absorpt_coefficient_mu 0.805
_exptl_absorpt_correction_T_max 0.3330
_exptl_absorpt_correction_T_min 0.3056
_exptl_absorpt_correction_type multi-scan
_exptl_absorpt_process_details
;
SADABS-2016/2 (Krause et al., 2015) was used for absorption correction.
;
_exptl_crystal_colour colourless
_exptl_crystal_colour_primary colourless
_exptl_crystal_density_diffrn 1.548
_exptl_crystal_density_method 'not measured'
_exptl_crystal_description plate
_exptl_crystal_F_000 1663
_exptl_crystal_size_max 0.105
_exptl_crystal_size_mid 0.066
_exptl_crystal_size_min 0.059
_refine_diff_density_max 0.979
_refine_diff_density_min -1.526
_refine_diff_density_rms 0.063
_refine_ls_extinction_method none
_refine_ls_goodness_of_fit_ref 1.018
_refine_ls_hydrogen_treatment constr
_refine_ls_matrix_type full
_refine_ls_number_parameters 1167
_refine_ls_number_reflns 15442
_refine_ls_number_restraints 1094
_refine_ls_restrained_S_all 1.143
_refine_ls_R_factor_all 0.0364
_refine_ls_R_factor_gt 0.0316
_refine_ls_shift/su_max 0.003
_refine_ls_shift/su_mean 0.000
_refine_ls_structure_factor_coef Fsqd
_refine_ls_weighting_details 'w=1/[\s^2^(Fo^2^)+(0.0342P)^2^+4.0565P] where P=(Fo^2^+2Fc^2^)/3'
_refine_ls_weighting_scheme calc
_refine_ls_wR_factor_gt 0.0772
_refine_ls_wR_factor_ref 0.0809
_reflns_Friedel_coverage 0.000
_reflns_number_gt 13787
_reflns_number_total 15442
_reflns_threshold_expression 'I > 2\s(I)'
_cod_data_source_file d5sc10184k2.cif
_cod_data_source_block schomaker125a
_cod_depositor_comments 'Adding full bibliography for 1576891--1576892.cif.'
_cod_original_cell_volume 3504.5(11)
_cod_original_formula_sum 'C58.50 H72.34 Ag2 Cl F12 N8 O8.67 S4'
_cod_database_code 1576892
_shelx_shelxl_version_number 2019/3
_shelx_space_group_comment
;
The symmetry employed for this shelxl refinement is uniquely defined
by the following loop, which should always be used as a source of
symmetry information in preference to the above space-group names.
They are only intended as comments.
;
_shelx_estimated_absorpt_t_max 0.954
_shelx_estimated_absorpt_t_min 0.920
_diffrn_measurement_specimen_attachment_type 'paratone oil'
_olex2_refinement_description
;
1. Fixed Uiso
 At 1.2 times of:
  All C(H) groups
 At 1.5 times of:
  All C(H,H,H) groups, All O(H,H) groups
2. Restrained distances
 F13-C59 \\sim F14-C59 \\sim F15-C59 \\sim F16-C60 \\sim F17-C60 \\sim F18-C60
\\sim F1-C55 \\sim F2-C55 \\sim
 F3-C55
 with sigma of 0.01
 S1A-C55A \\sim S1-C55 \\sim S6-C60
 with sigma of 0.01
 S1A-O2A \\sim S2-O5
 with sigma of 0.02
3. Uiso/Uaniso restraints and constraints
S1 \\sim S2 \\sim F1 \\sim F2 \\sim F3 \\sim F4 \\sim F5 \\sim F6 \\sim O2
\\sim O3 \\sim O4 \\sim O5 \\sim N7 \\sim C55 \\sim C56 \\sim S1A \\sim S2A
\\sim F1A \\sim F2A \\sim F3A \\sim F4A \\sim F5A \\sim F6A \\sim O2A \\sim O3A
\\sim O4A \\sim O5A \\sim N7A \\sim C55A \\sim C56A: within 2A with sigma of
0.01 and sigma for terminal atoms of 0.02 within 2A
S5 \\sim S6 \\sim F13 \\sim F14 \\sim F15 \\sim F16 \\sim F17 \\sim F18 \\sim
O10 \\sim O11 \\sim O12 \\sim O13 \\sim N9 \\sim C59 \\sim C60: within 2A with
sigma of 0.02 and sigma for terminal atoms of 0.04 within 2A
C51 \\sim C52 \\sim C52A \\sim C53 \\sim C53A \\sim C54 \\sim C54A: within 2A
with sigma of 0.04 and sigma for terminal atoms of 0.08 within 2A
Uanis(O1A) = Uanis(O1)
4. Rigid body (RIGU) restrains
 S1, S2, F1, F2, F3, F4, F5, F6, O2, O3, O4, O5, N7, C55, C56, S1A, S2A, F1A,
 F2A, F3A, F4A, F5A, F6A, O2A, O3A, O4A, O5A, N7A, C55A, C56A
 with sigma for 1-2 distances of 0.001 and sigma for 1-3 distances of 0.001
 S5, S6, F13, F14, F15, F16, F17, F18, O10, O11, O12, O13, N9, C59, C60
 with sigma for 1-2 distances of 0.002 and sigma for 1-3 distances of 0.002
 C51, C52, C52A, C53, C53A, C54, C54A
 with sigma for 1-2 distances of 0.004 and sigma for 1-3 distances of 0.004
5. Same fragment restrains
{C48, C51, C52A, C54A, C53A} sigma for 1-2: 0.005, 1-3: 0.01
{C48, C51, C54, C52, C53} sigma for 1-2: 0.005, 1-3: 0.01
{C48, C51, C52, C53, C54} sigma for 1-2: 0.005, 1-3: 0.01
{C48, C51, C54A, C53A, C52A} sigma for 1-2: 0.005, 1-3: 0.01
{C48, C51, C53A, C52A, C54A} sigma for 1-2: 0.005, 1-3: 0.01
{C48, C51, C53, C54, C52} sigma for 1-2: 0.005, 1-3: 0.01
as in
{C12, C15, C16, C17, C18}
6. Others
 Sof(S1A)=Sof(S2A)=Sof(F1A)=Sof(F2A)=Sof(F3A)=Sof(F4A)=Sof(F5A)=Sof(F6A)=
 Sof(O2A)=Sof(O3A)=Sof(O4A)=Sof(O5A)=Sof(N7A)=Sof(C55A)=Sof(C56A)=1-FVAR(1)
 Sof(S1)=Sof(S2)=Sof(F1)=Sof(F2)=Sof(F3)=Sof(F4)=Sof(F5)=Sof(F6)=Sof(O2)=
 Sof(O3)=Sof(O4)=Sof(O5)=Sof(N7)=Sof(C55)=Sof(C56)=FVAR(1)
 Sof(C52A)=Sof(H52D)=Sof(H52E)=Sof(H52F)=Sof(C53A)=Sof(H53D)=Sof(H53E)=
 Sof(H53F)=Sof(C54A)=Sof(H54D)=Sof(H54E)=Sof(H54F)=1-FVAR(2)
 Sof(C52)=Sof(H52A)=Sof(H52B)=Sof(H52C)=Sof(C53)=Sof(H53A)=Sof(H53B)=Sof(H53C)=
 Sof(C54)=Sof(H54A)=Sof(H54B)=Sof(H54C)=FVAR(2)
 Sof(O1)=Sof(H1A)=Sof(H1B)=FVAR(3)
 Sof(O1A)=Sof(H1AA)=Sof(H1AB)=FVAR(4)
 Fixed Sof: S3(0.5) S4(0.5) F7(0.5) F8(0.5) F9(0.5) F10(0.5) F11(0.5) F12(0.5)
 O6(0.5) O7(0.5) O8(0.5) O9(0.5) N8(0.5) C57(0.5) C58(0.5) S5(0.5) S6(0.5)
 F13(0.5) F14(0.5) F15(0.5) F16(0.5) F17(0.5) F18(0.5) O10(0.5) O11(0.5)
 O12(0.5) O13(0.5) N9(0.5) C59(0.5) C60(0.5)
7.a Free rotating group:
 O1(H1A,H1B)
7.b Rotating group:
 O1A(H1AA,H1AB)
7.c Aromatic/amide H refined with riding coordinates:
 C1(H1), C2(H2), C4(H4), C11(H11), C13(H13), C20(H20), C22(H22), C23(H23),
 C28(H28), C29(H29), C31(H31), C38(H38), C40(H40), C47(H47), C49(H49), C50(H50)
7.d Idealised Me refined as rotating group:
 C7(H7A,H7B,H7C), C8(H8A,H8B,H8C), C9(H9A,H9B,H9C), C25(H25A,H25B,H25C),
 C26(H26A,H26B,H26C), C27(H27A,H27B,H27C), C34(H34A,H34B,H34C), C35(H35A,H35B,
 H35C), C36(H36A,H36B,H36C), C43(H43A,H43B,H43C), C44(H44A,H44B,H44C), C45(H45A,
 H45B,H45C), C52(H52A,H52B,H52C), C52A(H52D,H52E,H52F), C53(H53A,H53B,H53C),
 C53A(H53D,H53E,H53F), C54(H54A,H54B,H54C), C54A(H54D,H54E,H54F), C16(H16A,H16B,
 H16C), C17(H17A,H17B,H17C), C18(H18A,H18B,H18C)
;
_smtbx_masks_special_details
;
A solvent mask was calculated and 44 electrons were 
found in a volume of 246\%A^3^ in 2 voids per unit cell. 
This is consistent with the presence of 
0.5[CH2Cl2] per Asymmetric Unit 
which account for 42 electrons 
per unit cell.
;
_smtbx_masks_void_probe_radius 1.2
_smtbx_masks_void_truncation_radius 1.2
_olex2_submission_special_instructions 'No special instructions were received'

loop_
_space_group_symop_operation_xyz
'x, y, z'
'-x, -y, -z'

loop_
_atom_site_label
_atom_site_type_symbol
_atom_site_fract_x
_atom_site_fract_y
_atom_site_fract_z
_atom_site_U_iso_or_equiv
_atom_site_adp_type
_atom_site_occupancy
_atom_site_site_symmetry_order
_atom_site_calc_flag
_atom_site_refinement_flags_posn
_atom_site_refinement_flags_adp
_atom_site_refinement_flags_occupancy
_atom_site_disorder_assembly
_atom_site_disorder_group
Ag1 Ag 0.38545(2) 0.33202(2) 0.67832(2) 0.03041(5) Uani 1 1 d . . . . .
Ag2 Ag 0.18576(2) 0.26986(2) 0.76100(2) 0.02987(5) Uani 1 1 d . . . . .
O1 O 0.6249(7) 0.3338(6) 0.6461(4) 0.0416(16) Uani 0.351(7) 1 d G . P A 1
H1A H 0.647521 0.288535 0.624084 0.062 Uiso 0.351(7) 1 d G U P A 1
H1B H 0.679158 0.323965 0.674647 0.062 Uiso 0.351(7) 1 d G U P A 1
O1A O 0.6085(8) 0.3729(6) 0.6560(5) 0.0416(16) Uani 0.318(7) 1 d . . P A 2
H1AA H 0.677449 0.324041 0.660955 0.062 Uiso 0.318(7) 1 d R U P A 2
H1AB H 0.625777 0.392502 0.613566 0.062 Uiso 0.318(7) 1 d R U P A 2
N1 N 0.31019(15) 0.45382(11) 0.72362(8) 0.0216(3) Uani 1 1 d . . . . .
N2 N 0.36870(15) 0.30348(10) 0.80962(7) 0.0197(3) Uani 1 1 d . . . . .
N3 N 0.29775(16) 0.14643(11) 0.80224(8) 0.0238(3) Uani 1 1 d . . . . .
N4 N 0.41203(15) 0.20022(11) 0.64784(8) 0.0217(3) Uani 1 1 d . . . . .
N5 N 0.14571(15) 0.29274(10) 0.65190(7) 0.0193(3) Uani 1 1 d . . . . .
N6 N 0.02705(15) 0.38569(11) 0.74879(8) 0.0230(3) Uani 1 1 d . . . . .
C1 C 0.2492(2) 0.52466(14) 0.69012(10) 0.0266(4) Uani 1 1 d . . . . .
H1 H 0.243088 0.520621 0.646814 0.032 Uiso 1 1 calc R U . . .
C2 C 0.1953(2) 0.60283(13) 0.71551(10) 0.0263(4) Uani 1 1 d . . . . .
H2 H 0.153562 0.651088 0.689719 0.032 Uiso 1 1 calc R U . . .
C3 C 0.20164(18) 0.61145(13) 0.77902(9) 0.0219(4) Uani 1 1 d . . . . .
C4 C 0.26258(18) 0.53723(12) 0.81383(9) 0.0206(4) Uani 1 1 d . . . . .
H4 H 0.267890 0.539094 0.857468 0.025 Uiso 1 1 calc R U . . .
C5 C 0.31580(17) 0.46027(12) 0.78502(9) 0.0193(4) Uani 1 1 d . . . . .
C6 C 0.1438(2) 0.69808(13) 0.80758(10) 0.0273(4) Uani 1 1 d . . . . .
C7 C 0.1953(3) 0.77172(15) 0.76752(13) 0.0453(6) Uani 1 1 d . . . . .
H7A H 0.289206 0.758967 0.766045 0.068 Uiso 1 1 calc R U . . .
H7B H 0.160241 0.827391 0.786146 0.068 Uiso 1 1 calc R U . . .
H7C H 0.169078 0.775693 0.724859 0.068 Uiso 1 1 calc R U . . .
C8 C -0.0017(2) 0.7159(2) 0.80758(16) 0.0536(8) Uani 1 1 d . . . . .
H8A H -0.024673 0.717043 0.764568 0.080 Uiso 1 1 calc R U . . .
H8B H -0.039481 0.772453 0.824421 0.080 Uiso 1 1 calc R U . . .
H8C H -0.034581 0.669586 0.833767 0.080 Uiso 1 1 calc R U . . .
C9 C 0.1813(3) 0.69758(15) 0.87405(11) 0.0373(5) Uani 1 1 d . . . . .
H9A H 0.149677 0.651303 0.900875 0.056 Uiso 1 1 calc R U . . .
H9B H 0.143213 0.754311 0.890590 0.056 Uiso 1 1 calc R U . . .
H9C H 0.274996 0.686793 0.873397 0.056 Uiso 1 1 calc R U . . .
C10 C 0.38483(17) 0.38209(12) 0.82244(9) 0.0194(4) Uani 1 1 d . . . . .
C11 C 0.46176(18) 0.39221(13) 0.86786(9) 0.0219(4) Uani 1 1 d . . . . .
H11 H 0.469807 0.449032 0.875716 0.026 Uiso 1 1 calc R U . B 1
C13 C 0.50688(19) 0.23853(13) 0.88981(9) 0.0233(4) Uani 1 1 d . . . . .
H13 H 0.546979 0.186927 0.912986 0.028 Uiso 1 1 calc R U . C 1
C14 C 0.42773(18) 0.23275(12) 0.84368(9) 0.0211(4) Uani 1 1 d . . . . .
C19 C 0.40377(18) 0.14644(13) 0.83113(9) 0.0219(4) Uani 1 1 d . . . . .
C20 C 0.4853(2) 0.06889(13) 0.84972(10) 0.0264(4) Uani 1 1 d . . . . .
H20 H 0.561631 0.070604 0.867822 0.032 Uiso 1 1 calc R U . . .
C21 C 0.4571(2) -0.01173(14) 0.84229(10) 0.0291(4) Uani 1 1 d . . . . .
C22 C 0.3483(2) -0.00959(14) 0.81247(11) 0.0314(5) Uani 1 1 d . . . . .
H22 H 0.325350 -0.062669 0.805668 0.038 Uiso 1 1 calc R U . . .
C23 C 0.2731(2) 0.06932(15) 0.79261(10) 0.0297(4) Uani 1 1 d . . . . .
H23 H 0.200392 0.068958 0.771076 0.036 Uiso 1 1 calc R U . . .
C24 C 0.5448(3) -0.09588(15) 0.86605(13) 0.0388(5) Uani 1 1 d . . . . .
C25 C 0.6734(3) -0.1054(2) 0.8290(2) 0.0771(12) Uani 1 1 d . . . . .
H25A H 0.730994 -0.158938 0.844635 0.116 Uiso 1 1 calc R U . . .
H25B H 0.710056 -0.054799 0.833538 0.116 Uiso 1 1 calc R U . . .
H25C H 0.663199 -0.108731 0.784614 0.116 Uiso 1 1 calc R U . . .
C26 C 0.4880(3) -0.17564(16) 0.86026(13) 0.0459(6) Uani 1 1 d . . . . .
H26A H 0.544775 -0.228479 0.877434 0.069 Uiso 1 1 calc R U . . .
H26B H 0.479677 -0.181055 0.815963 0.069 Uiso 1 1 calc R U . . .
H26C H 0.403143 -0.168423 0.883682 0.069 Uiso 1 1 calc R U . . .
C27 C 0.5572(3) -0.09168(17) 0.93650(15) 0.0549(8) Uani 1 1 d . . . . .
H27A H 0.471634 -0.081517 0.959239 0.082 Uiso 1 1 calc R U . . .
H27B H 0.598991 -0.043775 0.941898 0.082 Uiso 1 1 calc R U . . .
H27C H 0.608971 -0.147098 0.953074 0.082 Uiso 1 1 calc R U . . .
C28 C 0.51860(19) 0.13946(14) 0.66028(10) 0.0273(4) Uani 1 1 d . . . . .
H28 H 0.584461 0.157128 0.678718 0.033 Uiso 1 1 calc R U . . .
C29 C 0.53702(19) 0.05319(14) 0.64767(10) 0.0269(4) Uani 1 1 d . . . . .
H29 H 0.613751 0.013105 0.657787 0.032 Uiso 1 1 calc R U . . .
C30 C 0.44357(18) 0.02455(13) 0.62016(9) 0.0223(4) Uani 1 1 d . . . . .
C31 C 0.33315(18) 0.08735(12) 0.60773(9) 0.0213(4) Uani 1 1 d . . . . .
H31 H 0.265890 0.071088 0.589474 0.026 Uiso 1 1 calc R U . . .
C32 C 0.32023(17) 0.17338(12) 0.62171(9) 0.0200(4) Uani 1 1 d . . . . .
C33 C 0.45845(19) -0.07118(13) 0.60723(10) 0.0248(4) Uani 1 1 d . . . . .
C34 C 0.3844(3) -0.08041(16) 0.55218(14) 0.0457(7) Uani 1 1 d . . . . .
H34A H 0.412600 -0.045864 0.514973 0.069 Uiso 1 1 calc R U . . .
H34B H 0.292247 -0.059229 0.562901 0.069 Uiso 1 1 calc R U . . .
H34C H 0.400922 -0.142049 0.543416 0.069 Uiso 1 1 calc R U . . .
C35 C 0.5997(2) -0.11444(15) 0.59225(13) 0.0380(5) Uani 1 1 d . . . . .
H35A H 0.606381 -0.175232 0.583289 0.057 Uiso 1 1 calc R U . . .
H35B H 0.647674 -0.113140 0.628306 0.057 Uiso 1 1 calc R U . . .
H35C H 0.635424 -0.082644 0.555546 0.057 Uiso 1 1 calc R U . . .
C36 C 0.4058(3) -0.11879(16) 0.66637(13) 0.0460(7) Uani 1 1 d . . . . .
H36A H 0.410818 -0.179886 0.658749 0.069 Uiso 1 1 calc R U . . .
H36B H 0.316102 -0.090366 0.677130 0.069 Uiso 1 1 calc R U . . .
H36C H 0.456797 -0.116619 0.701141 0.069 Uiso 1 1 calc R U . . .
C37 C 0.20120(17) 0.23940(12) 0.60747(9) 0.0189(4) Uani 1 1 d . . . . .
C38 C 0.15249(18) 0.24253(12) 0.55009(9) 0.0206(4) Uani 1 1 d . . . . .
H38 H 0.194849 0.203140 0.519946 0.025 Uiso 1 1 calc R U . . .
C39 C 0.04132(18) 0.30350(12) 0.53662(9) 0.0205(4) Uani 1 1 d . . . . .
C40 C -0.01765(18) 0.35714(12) 0.58415(9) 0.0211(4) Uani 1 1 d . . . . .
H40 H -0.094907 0.398830 0.577458 0.025 Uiso 1 1 calc R U . . .
C41 C 0.03541(17) 0.35019(12) 0.64102(9) 0.0190(4) Uani 1 1 d . . . . .
C42 C -0.01370(19) 0.31379(14) 0.47291(9) 0.0246(4) Uani 1 1 d . . . . .
C43 C 0.0649(2) 0.24719(16) 0.42870(10) 0.0340(5) Uani 1 1 d . . . . .
H43A H 0.065966 0.187858 0.447883 0.051 Uiso 1 1 calc R U . . .
H43B H 0.152984 0.256182 0.421152 0.051 Uiso 1 1 calc R U . . .
H43C H 0.025899 0.254917 0.388766 0.051 Uiso 1 1 calc R U . . .
C44 C -0.1519(2) 0.30074(16) 0.48225(11) 0.0316(5) Uani 1 1 d . . . . .
H44A H -0.203646 0.343725 0.509858 0.047 Uiso 1 1 calc R U . . .
H44B H -0.152732 0.241598 0.501330 0.047 Uiso 1 1 calc R U . . .
H44C H -0.187884 0.308546 0.441538 0.047 Uiso 1 1 calc R U . . .
C45 C -0.0108(2) 0.40644(15) 0.44355(10) 0.0321(5) Uani 1 1 d . . . . .
H45A H -0.069503 0.449294 0.468968 0.048 Uiso 1 1 calc R U . . .
H45B H -0.037765 0.412875 0.400894 0.048 Uiso 1 1 calc R U . . .
H45C H 0.076572 0.416320 0.442033 0.048 Uiso 1 1 calc R U . . .
C46 C -0.02691(17) 0.40450(12) 0.69382(9) 0.0199(4) Uani 1 1 d . . . . .
C47 C -0.13680(18) 0.47018(13) 0.68770(9) 0.0212(4) Uani 1 1 d . . . . .
H47 H -0.173533 0.482213 0.648646 0.025 Uiso 1 1 calc R U . . .
C48 C -0.19371(17) 0.51860(13) 0.73827(9) 0.0232(4) Uani 1 1 d D . . . .
C49 C -0.13194(19) 0.50089(14) 0.79321(10) 0.0263(4) Uani 1 1 d . . . . .
H49 H -0.163925 0.534091 0.828272 0.032 Uiso 1 1 calc R U . . .
C50 C -0.02386(19) 0.43470(14) 0.79630(10) 0.0266(4) Uani 1 1 d . . . . .
H50 H 0.016730 0.423247 0.834314 0.032 Uiso 1 1 calc R U . . .
C51 C -0.31761(18) 0.58743(13) 0.73319(9) 0.0303(5) Uani 1 1 d D U . . .
C52 C -0.2959(3) 0.65999(19) 0.68572(16) 0.0405(9) Uani 0.725(4) 1 d D U P D 1
H52A H -0.260543 0.635893 0.645678 0.061 Uiso 0.725(4) 1 calc R U P D 1
H52B H -0.235376 0.690358 0.700332 0.061 Uiso 0.725(4) 1 calc R U P D 1
H52C H -0.377716 0.701308 0.680022 0.061 Uiso 0.725(4) 1 calc R U P D 1
C52A C -0.3724(7) 0.5998(5) 0.6696(2) 0.042(3) Uani 0.275(4) 1 d D U P D 2
H52D H -0.305887 0.610345 0.636544 0.063 Uiso 0.275(4) 1 calc R U P D 2
H52E H -0.445332 0.649904 0.669102 0.063 Uiso 0.275(4) 1 calc R U P D 2
H52F H -0.401134 0.546968 0.662221 0.063 Uiso 0.275(4) 1 calc R U P D 2
C53 C -0.4171(2) 0.5399(2) 0.71089(16) 0.0349(8) Uani 0.725(4) 1 d D U P D 1
H53A H -0.387061 0.520067 0.669042 0.052 Uiso 0.725(4) 1 calc R U P D 1
H53B H -0.500577 0.580619 0.709287 0.052 Uiso 0.725(4) 1 calc R U P D 1
H53C H -0.425660 0.489480 0.740410 0.052 Uiso 0.725(4) 1 calc R U P D 1
C53A C -0.2798(6) 0.6780(3) 0.7380(4) 0.039(2) Uani 0.275(4) 1 d D U P D 2
H53D H -0.256103 0.680753 0.780387 0.059 Uiso 0.275(4) 1 calc R U P D 2
H53E H -0.353118 0.725808 0.729159 0.059 Uiso 0.275(4) 1 calc R U P D 2
H53F H -0.206837 0.683590 0.707410 0.059 Uiso 0.275(4) 1 calc R U P D 2
C54 C -0.3743(3) 0.6183(2) 0.79696(13) 0.0409(9) Uani 0.725(4) 1 d D U P D 1
H54A H -0.382970 0.567667 0.826258 0.061 Uiso 0.725(4) 1 calc R U P D 1
H54B H -0.458950 0.656776 0.792889 0.061 Uiso 0.725(4) 1 calc R U P D 1
H54C H -0.317447 0.650492 0.812864 0.061 Uiso 0.725(4) 1 calc R U P D 1
C54A C -0.4185(6) 0.5798(5) 0.7867(3) 0.037(2) Uani 0.275(4) 1 d D U P D 2
H54D H -0.442547 0.523085 0.787686 0.055 Uiso 0.275(4) 1 calc R U P D 2
H54E H -0.494336 0.626840 0.780980 0.055 Uiso 0.275(4) 1 calc R U P D 2
H54F H -0.384192 0.584533 0.826404 0.055 Uiso 0.275(4) 1 calc R U P D 2
C12 C 0.52748(18) 0.31869(12) 0.90209(9) 0.0223(4) Uani 1 1 d D . . E 1
C15 C 0.61466(18) 0.32940(12) 0.95123(9) 0.0287(4) Uani 1 1 d D . . E 1
C16 C 0.7070(3) 0.38692(19) 0.92208(14) 0.0575(9) Uani 1 1 d D . . E 1
H16A H 0.767031 0.390398 0.952536 0.086 Uiso 1 1 calc R U . E 1
H16B H 0.657978 0.445740 0.910482 0.086 Uiso 1 1 calc R U . E 1
H16C H 0.754995 0.361484 0.884547 0.086 Uiso 1 1 calc R U . E 1
C17 C 0.5304(2) 0.37235(16) 1.00639(11) 0.0446(7) Uani 1 1 d D . . E 1
H17A H 0.475790 0.427399 0.991065 0.067 Uiso 1 1 calc R U . E 1
H17B H 0.585020 0.384178 1.036783 0.067 Uiso 1 1 calc R U . E 1
H17C H 0.476262 0.332999 1.026677 0.067 Uiso 1 1 calc R U . E 1
C18 C 0.6948(2) 0.24151(13) 0.97495(10) 0.0309(5) Uani 1 1 d D . . E 1
H18A H 0.750267 0.250976 1.005819 0.046 Uiso 1 1 calc R U . E 1
H18B H 0.747941 0.213319 0.939623 0.046 Uiso 1 1 calc R U . E 1
H18C H 0.637614 0.203868 0.994631 0.046 Uiso 1 1 calc R U . E 1
S1 S 0.11040(9) 0.85390(6) 0.27759(7) 0.0511(3) Uani 0.6994(17) 1 d D U P F 1
S2 S 0.06747(17) 1.01614(10) 0.32520(8) 0.0376(3) Uani 0.6994(17) 1 d D U P F 1
F1 F 0.0732(3) 0.8231(3) 0.16389(17) 0.0967(11) Uani 0.6994(17) 1 d D U P F 1
F2 F 0.0374(3) 0.9617(2) 0.17758(13) 0.0762(8) Uani 0.6994(17) 1 d D U P F 1
F3 F 0.2327(4) 0.8844(5) 0.1668(3) 0.0994(17) Uani 0.6994(17) 1 d D U P F 1
F4 F -0.0023(3) 0.91754(19) 0.42322(13) 0.0609(7) Uani 0.6994(17) 1 d . U P F 1
F5 F 0.1598(3) 0.9729(2) 0.43479(14) 0.0682(8) Uani 0.6994(17) 1 d . U P F 1
F6 F -0.0297(3) 1.0533(2) 0.43772(15) 0.0707(8) Uani 0.6994(17) 1 d . U P F 1
O2 O 0.2054(5) 0.7762(3) 0.2832(3) 0.0933(15) Uani 0.6994(17) 1 d . U P F 1
O3 O -0.0196(3) 0.84982(19) 0.29464(14) 0.0504(7) Uani 0.6994(17) 1 d . U P F 1
O4 O -0.0603(4) 1.0343(3) 0.30734(18) 0.0507(10) Uani 0.6994(17) 1 d . U P F 1
O5 O 0.1355(7) 1.0843(3) 0.3192(4) 0.0531(15) Uani 0.6994(17) 1 d D U P F 1
N7 N 0.1597(3) 0.9305(2) 0.3014(2) 0.0410(7) Uani 0.6994(17) 1 d . U P F 1
C55 C 0.1114(4) 0.8849(3) 0.1900(2) 0.0629(9) Uani 0.6994(17) 1 d D U P F 1
C56 C 0.0487(5) 0.9883(3) 0.4102(2) 0.0488(7) Uani 0.6994(17) 1 d . U P F 1
S1A S 0.0866(4) 0.9980(3) 0.30506(18) 0.0389(7) Uani 0.3006(17) 1 d D U P F 2
S2A S 0.14714(19) 0.86261(14) 0.22438(13) 0.0399(6) Uani 0.3006(17) 1 d . U P F 2
F1A F -0.0218(8) 0.9998(6) 0.4198(4) 0.0717(17) Uani 0.3006(17) 1 d . U P F 2
F2A F 0.0042(6) 0.8770(5) 0.3792(4) 0.0723(16) Uani 0.3006(17) 1 d . U P F 2
F3A F 0.1673(6) 0.9149(5) 0.4097(3) 0.0688(16) Uani 0.3006(17) 1 d . U P F 2
F4A F 0.1955(6) 0.7421(5) 0.3174(3) 0.0544(14) Uani 0.3006(17) 1 d . U P F 2
F5A F 0.3607(4) 0.7527(3) 0.2528(2) 0.0395(11) Uani 0.3006(17) 1 d . U P F 2
F6A F 0.2162(5) 0.6946(4) 0.2233(3) 0.0533(13) Uani 0.3006(17) 1 d . U P F 2
O2A O 0.1557(15) 1.0637(7) 0.3185(10) 0.0414(19) Uani 0.3006(17) 1 d D U P F 2
O3A O -0.0376(9) 1.0247(8) 0.2816(5) 0.053(2) Uani 0.3006(17) 1 d . U P F 2
O4A O 0.0159(6) 0.8533(5) 0.2314(4) 0.0597(17) Uani 0.3006(17) 1 d . U P F 2
O5A O 0.2053(10) 0.8731(9) 0.1625(6) 0.0534(19) Uani 0.3006(17) 1 d . U P F 2
N7A N 0.1835(7) 0.9271(6) 0.2694(4) 0.0370(13) Uani 0.3006(17) 1 d . U P F 2
C55A C 0.0576(9) 0.9440(8) 0.3839(4) 0.0530(13) Uani 0.3006(17) 1 d D U P F 2
C56A C 0.2363(9) 0.7582(7) 0.2553(5) 0.0399(12) Uani 0.3006(17) 1 d . U P F 2
S3 S -0.10594(11) 0.52647(8) 1.00296(5) 0.0250(2) Uani 0.5 1 d . . P G -1
S4 S 0.14344(11) 0.43159(8) 1.01890(5) 0.0252(2) Uani 0.5 1 d . . P G -1
F7 F -0.1961(4) 0.6936(2) 0.98690(16) 0.0435(8) Uani 0.5 1 d . . P G -1
F8 F 0.0005(3) 0.66063(19) 1.00900(17) 0.0422(7) Uani 0.5 1 d . . P G -1
F9 F -0.1513(3) 0.65042(18) 1.08119(12) 0.0352(6) Uani 0.5 1 d . . P G -1
F10 F 0.0543(4) 0.3371(2) 0.94646(17) 0.0489(8) Uani 0.5 1 d . . P G -1
F11 F 0.2498(3) 0.28678(19) 0.96774(15) 0.0430(7) Uani 0.5 1 d . . P G -1
F12 F 0.0951(3) 0.27416(18) 1.03708(14) 0.0433(7) Uani 0.5 1 d . . P G -1
O6 O -0.2295(6) 0.5105(5) 1.0296(4) 0.0314(12) Uani 0.5 1 d . . P G -1
O7 O -0.0755(3) 0.5283(2) 0.93669(14) 0.0332(7) Uani 0.5 1 d . . P G -1
O8 O 0.1939(6) 0.4782(5) 0.9659(4) 0.0289(12) Uani 0.5 1 d . . P G -1
O9 O 0.2186(3) 0.4056(2) 1.07128(14) 0.0322(7) Uani 0.5 1 d . . P G -1
N8 N 0.0006(4) 0.4704(2) 1.04469(17) 0.0258(7) Uani 0.5 1 d . . P G -1
C57 C -0.1117(7) 0.6386(4) 1.0212(4) 0.0296(15) Uani 0.5 1 d . . P G -1
C58 C 0.1344(7) 0.3275(5) 0.9909(3) 0.0285(13) Uani 0.5 1 d . . P G -1
S5 S 0.6012(4) 0.5376(2) 0.50992(13) 0.0258(5) Uani 0.5 1 d . U P H -1
S6 S 0.3926(4) 0.4569(2) 0.51072(11) 0.0253(6) Uani 0.5 1 d D U P H -1
F13 F 0.4363(4) 0.6841(4) 0.4830(3) 0.0376(10) Uani 0.5 1 d D U P H -1
F14 F 0.6123(7) 0.7003(5) 0.5124(3) 0.0431(12) Uani 0.5 1 d D U P H -1
F15 F 0.4730(4) 0.6615(2) 0.58063(18) 0.0401(8) Uani 0.5 1 d D U P H -1
F16 F 0.5607(3) 0.3578(2) 0.43502(17) 0.0340(7) Uani 0.5 1 d D U P H -1
F17 F 0.3836(8) 0.3146(6) 0.4629(4) 0.073(2) Uani 0.5 1 d D U P H -1
F18 F 0.5313(6) 0.2987(4) 0.5274(3) 0.0605(16) Uani 0.5 1 d D U P H -1
O10 O 0.6246(3) 0.5356(2) 0.44295(19) 0.0339(7) Uani 0.5 1 d . U P H -1
O11 O 0.7084(4) 0.5197(3) 0.54707(18) 0.0389(8) Uani 0.5 1 d . U P H -1
O12 O 0.3485(3) 0.5095(2) 0.45531(16) 0.0291(6) Uani 0.5 1 d . U P H -1
O13 O 0.2991(3) 0.4344(2) 0.55803(16) 0.0361(7) Uani 0.5 1 d . U P H -1
N9 N 0.4991(4) 0.4856(2) 0.54313(17) 0.0289(7) Uani 0.5 1 d . U P H -1
C59 C 0.5253(6) 0.6509(5) 0.5222(3) 0.0282(14) Uani 0.5 1 d D U P H -1
C60 C 0.4734(7) 0.3492(5) 0.4821(3) 0.0385(16) Uani 0.5 1 d D U P H -1

loop_
_atom_site_aniso_label
_atom_site_aniso_U_11
_atom_site_aniso_U_22
_atom_site_aniso_U_33
_atom_site_aniso_U_23
_atom_site_aniso_U_13
_atom_site_aniso_U_12
Ag1 0.03799(9) 0.02347(8) 0.02826(9) -0.00741(6) -0.01131(7) 0.00301(6)
Ag2 0.02615(8) 0.03365(9) 0.02745(9) -0.00480(6) -0.01179(6) 0.00420(6)
O1 0.029(2) 0.045(4) 0.050(3) 0.003(3) -0.005(2) -0.009(3)
O1A 0.029(2) 0.045(4) 0.050(3) 0.003(3) -0.005(2) -0.009(3)
N1 0.0198(8) 0.0216(8) 0.0223(8) -0.0008(6) -0.0044(6) -0.0012(6)
N2 0.0177(7) 0.0205(8) 0.0203(8) 0.0005(6) -0.0035(6) -0.0029(6)
N3 0.0216(8) 0.0264(9) 0.0245(8) -0.0013(7) -0.0041(7) -0.0067(7)
N4 0.0178(7) 0.0219(8) 0.0245(8) -0.0032(6) -0.0032(6) -0.0011(6)
N5 0.0165(7) 0.0192(7) 0.0215(8) -0.0014(6) -0.0022(6) -0.0023(6)
N6 0.0190(8) 0.0281(9) 0.0213(8) -0.0043(7) -0.0027(6) -0.0022(6)
C1 0.0279(10) 0.0288(10) 0.0210(10) 0.0001(8) -0.0068(8) -0.0006(8)
C2 0.0267(10) 0.0240(10) 0.0246(10) 0.0029(8) -0.0076(8) 0.0025(8)
C3 0.0181(9) 0.0223(9) 0.0239(10) -0.0001(7) -0.0020(7) -0.0023(7)
C4 0.0198(9) 0.0234(9) 0.0182(9) -0.0002(7) -0.0035(7) -0.0034(7)
C5 0.0156(8) 0.0219(9) 0.0202(9) 0.0016(7) -0.0032(7) -0.0043(7)
C6 0.0283(10) 0.0221(10) 0.0282(11) -0.0027(8) -0.0048(8) 0.0033(8)
C7 0.0688(18) 0.0242(11) 0.0401(14) 0.0009(10) -0.0035(13) -0.0059(11)
C8 0.0294(13) 0.0568(17) 0.070(2) -0.0280(15) -0.0056(12) 0.0105(12)
C9 0.0504(14) 0.0262(11) 0.0320(12) -0.0059(9) -0.0069(10) 0.0022(10)
C10 0.0179(8) 0.0197(9) 0.0196(9) 0.0006(7) -0.0012(7) -0.0030(7)
C11 0.0209(9) 0.0202(9) 0.0252(10) 0.0003(7) -0.0056(7) -0.0050(7)
C13 0.0226(9) 0.0210(9) 0.0257(10) 0.0046(7) -0.0073(8) -0.0040(7)
C14 0.0194(9) 0.0200(9) 0.0237(9) 0.0009(7) -0.0030(7) -0.0042(7)
C19 0.0216(9) 0.0225(9) 0.0221(9) 0.0009(7) -0.0037(7) -0.0061(7)
C20 0.0274(10) 0.0233(10) 0.0290(11) 0.0016(8) -0.0082(8) -0.0056(8)
C21 0.0364(11) 0.0221(10) 0.0283(11) 0.0004(8) -0.0034(9) -0.0057(8)
C22 0.0390(12) 0.0264(10) 0.0325(11) -0.0026(9) -0.0040(9) -0.0144(9)
C23 0.0298(11) 0.0341(11) 0.0294(11) -0.0030(9) -0.0046(9) -0.0143(9)
C24 0.0468(14) 0.0214(10) 0.0467(14) 0.0020(10) -0.0106(11) -0.0033(10)
C25 0.0475(18) 0.0374(16) 0.126(3) 0.0197(18) 0.0195(19) 0.0104(13)
C26 0.0681(18) 0.0261(12) 0.0425(14) 0.0003(10) -0.0027(13) -0.0101(12)
C27 0.075(2) 0.0292(13) 0.0626(19) 0.0043(12) -0.0337(16) -0.0066(13)
C28 0.0179(9) 0.0301(11) 0.0334(11) -0.0050(9) -0.0079(8) -0.0004(8)
C29 0.0189(9) 0.0258(10) 0.0326(11) -0.0023(8) -0.0059(8) 0.0039(7)
C30 0.0197(9) 0.0218(9) 0.0228(9) -0.0001(7) 0.0003(7) -0.0007(7)
C31 0.0179(9) 0.0228(9) 0.0223(9) -0.0020(7) -0.0035(7) -0.0017(7)
C32 0.0156(8) 0.0226(9) 0.0197(9) -0.0002(7) -0.0021(7) -0.0005(7)
C33 0.0222(9) 0.0200(9) 0.0295(10) -0.0018(8) -0.0010(8) 0.0007(7)
C34 0.0501(15) 0.0256(11) 0.0629(17) -0.0124(11) -0.0263(13) 0.0029(10)
C35 0.0275(11) 0.0276(11) 0.0554(15) -0.0116(10) 0.0042(10) 0.0018(9)
C36 0.0568(16) 0.0250(11) 0.0499(16) -0.0007(10) 0.0173(13) -0.0067(11)
C37 0.0158(8) 0.0174(8) 0.0229(9) -0.0001(7) -0.0019(7) -0.0025(7)
C38 0.0180(8) 0.0196(9) 0.0231(9) -0.0050(7) -0.0015(7) -0.0005(7)
C39 0.0183(9) 0.0215(9) 0.0214(9) -0.0032(7) -0.0035(7) -0.0017(7)
C40 0.0176(8) 0.0197(9) 0.0239(9) -0.0023(7) -0.0033(7) 0.0012(7)
C41 0.0166(8) 0.0189(9) 0.0210(9) -0.0017(7) -0.0006(7) -0.0030(7)
C42 0.0202(9) 0.0292(10) 0.0222(10) -0.0065(8) -0.0053(7) 0.0031(8)
C43 0.0285(11) 0.0426(13) 0.0264(11) -0.0127(9) -0.0084(9) 0.0096(9)
C44 0.0233(10) 0.0399(12) 0.0322(11) -0.0124(9) -0.0081(8) -0.0012(9)
C45 0.0327(11) 0.0356(12) 0.0250(11) 0.0008(9) -0.0082(9) 0.0004(9)
C46 0.0176(8) 0.0220(9) 0.0206(9) -0.0031(7) -0.0025(7) -0.0044(7)
C47 0.0192(9) 0.0238(9) 0.0206(9) -0.0029(7) -0.0026(7) -0.0037(7)
C48 0.0179(9) 0.0263(10) 0.0249(10) -0.0057(8) -0.0004(7) -0.0031(7)
C49 0.0215(9) 0.0348(11) 0.0225(10) -0.0092(8) 0.0001(8) -0.0037(8)
C50 0.0224(9) 0.0364(11) 0.0214(10) -0.0055(8) -0.0040(8) -0.0045(8)
C51 0.0224(10) 0.0383(12) 0.0257(10) -0.0079(9) -0.0022(8) 0.0057(9)
C52 0.0365(18) 0.0265(16) 0.051(2) 0.0054(14) 0.0022(15) 0.0032(13)
C52A 0.029(4) 0.051(5) 0.038(4) -0.018(4) -0.015(3) 0.022(4)
C53 0.0191(14) 0.0409(18) 0.0425(19) -0.0108(14) -0.0005(12) 0.0007(12)
C53A 0.026(4) 0.043(4) 0.040(5) 0.000(4) -0.003(3) 0.010(3)
C54 0.0328(18) 0.042(2) 0.0368(18) -0.0102(15) 0.0011(14) 0.0159(16)
C54A 0.024(4) 0.034(5) 0.047(5) 0.001(4) -0.001(3) 0.000(3)
C12 0.0225(9) 0.0226(9) 0.0224(9) 0.0023(7) -0.0065(7) -0.0058(7)
C15 0.0318(11) 0.0260(10) 0.0312(11) 0.0035(8) -0.0174(9) -0.0082(8)
C16 0.0571(17) 0.0586(18) 0.071(2) 0.0288(15) -0.0436(16) -0.0389(15)
C17 0.0552(16) 0.0360(13) 0.0402(14) -0.0147(11) -0.0293(12) 0.0126(11)
C18 0.0310(11) 0.0315(11) 0.0300(11) -0.0018(9) -0.0161(9) -0.0002(9)
S1 0.0341(5) 0.0346(5) 0.0885(9) -0.0087(5) -0.0152(5) -0.0095(4)
S2 0.0270(6) 0.0296(6) 0.0540(9) 0.0054(5) -0.0005(6) -0.0069(5)
F1 0.084(2) 0.137(2) 0.095(2) -0.061(2) 0.0240(17) -0.072(2)
F2 0.0658(16) 0.1087(19) 0.0570(16) -0.0067(14) 0.0016(13) -0.0278(14)
F3 0.0539(19) 0.135(3) 0.127(3) -0.074(2) 0.045(2) -0.0542(18)
F4 0.0658(16) 0.0696(15) 0.0580(15) 0.0198(13) -0.0127(13) -0.0448(13)
F5 0.0530(13) 0.101(2) 0.0621(16) 0.0056(16) -0.0169(12) -0.0403(14)
F6 0.0654(16) 0.0790(17) 0.0714(18) -0.0138(15) 0.0203(14) -0.0322(14)
O2 0.078(2) 0.050(2) 0.150(5) -0.025(2) -0.034(3) 0.0083(19)
O3 0.0480(14) 0.0556(16) 0.0576(17) 0.0075(13) -0.0141(12) -0.0332(12)
O4 0.0303(15) 0.050(2) 0.063(2) 0.010(2) -0.0060(15) 0.0039(12)
O5 0.059(3) 0.037(2) 0.065(2) -0.002(2) 0.013(2) -0.024(3)
N7 0.0211(13) 0.0358(13) 0.0672(19) -0.0052(16) -0.0096(14) -0.0054(11)
C55 0.0407(19) 0.090(2) 0.069(2) -0.0290(17) 0.0110(16) -0.0349(14)
C56 0.0399(16) 0.0588(18) 0.0542(19) 0.0044(14) -0.0032(13) -0.0285(14)
S1A 0.0302(15) 0.0338(16) 0.0515(18) 0.0026(11) -0.0057(13) -0.0053(12)
S2A 0.0228(9) 0.0400(10) 0.0583(15) -0.0058(9) -0.0102(9) -0.0060(7)
F1A 0.058(3) 0.077(4) 0.069(3) -0.002(3) 0.018(3) -0.005(3)
F2A 0.059(3) 0.068(3) 0.087(4) 0.005(3) 0.025(3) -0.026(3)
F3A 0.049(2) 0.089(4) 0.057(3) 0.023(3) 0.001(2) -0.006(2)
F4A 0.039(3) 0.062(4) 0.057(3) 0.004(2) 0.007(2) -0.012(3)
F5A 0.0236(16) 0.039(2) 0.056(3) -0.007(2) -0.0017(16) -0.0066(14)
F6A 0.043(3) 0.046(2) 0.077(3) -0.019(2) -0.003(2) -0.020(2)
O2A 0.034(4) 0.034(4) 0.052(5) 0.001(3) -0.003(3) -0.002(3)
O3A 0.033(3) 0.055(4) 0.065(5) -0.013(4) -0.012(3) 0.008(3)
O4A 0.027(2) 0.062(4) 0.095(5) -0.024(3) -0.010(2) -0.010(2)
O5A 0.040(4) 0.070(5) 0.053(3) -0.009(2) -0.015(3) -0.012(4)
N7A 0.023(3) 0.038(2) 0.051(3) 0.001(3) -0.007(2) -0.008(2)
C55A 0.041(2) 0.055(3) 0.057(3) 0.010(2) 0.006(2) -0.007(2)
C56A 0.0249(19) 0.045(3) 0.052(3) -0.012(2) 0.0000(19) -0.0102(18)
S3 0.0254(6) 0.0283(6) 0.0221(5) -0.0020(5) -0.0053(5) -0.0061(4)
S4 0.0238(5) 0.0312(6) 0.0203(5) -0.0029(5) -0.0009(4) -0.0050(4)
F7 0.0495(19) 0.0321(16) 0.045(2) 0.0030(14) -0.0169(18) 0.0021(14)
F8 0.0331(15) 0.0405(16) 0.056(2) -0.0124(14) 0.0061(14) -0.0158(12)
F9 0.0364(15) 0.0393(15) 0.0288(14) -0.0096(11) -0.0031(11) -0.0027(12)
F10 0.061(2) 0.0368(16) 0.053(2) -0.0107(15) -0.0311(19) -0.0056(15)
F11 0.0357(15) 0.0413(16) 0.0476(18) -0.0153(14) 0.0120(13) -0.0013(12)
F12 0.0509(17) 0.0335(15) 0.0425(16) -0.0023(12) 0.0120(13) -0.0108(13)
O6 0.020(3) 0.039(3) 0.038(2) 0.0019(18) -0.003(2) -0.015(2)
O7 0.0393(19) 0.0375(18) 0.0216(15) -0.0060(13) -0.0045(14) -0.0035(14)
O8 0.020(3) 0.037(3) 0.031(2) 0.0013(18) 0.007(2) -0.013(2)
O9 0.0273(15) 0.0445(18) 0.0244(15) -0.0069(13) -0.0048(12) -0.0034(13)
N8 0.0230(18) 0.0317(19) 0.0207(17) -0.0009(14) -0.0013(15) -0.0028(14)
C57 0.025(3) 0.032(4) 0.028(3) 0.000(3) -0.002(2) 0.002(3)
C58 0.025(3) 0.034(4) 0.026(4) -0.006(3) -0.004(2) -0.002(3)
S5 0.0198(7) 0.0272(9) 0.0309(14) -0.0113(12) -0.0017(12) -0.0024(6)
S6 0.0239(7) 0.0194(7) 0.0322(16) -0.0077(11) 0.0036(12) -0.0037(5)
F13 0.0229(18) 0.034(2) 0.054(3) 0.0002(18) -0.0081(19) -0.0015(14)
F14 0.0288(18) 0.0307(19) 0.074(3) -0.010(2) -0.002(2) -0.0133(14)
F15 0.041(2) 0.0350(19) 0.0412(19) -0.0159(14) 0.0060(15) 0.0000(14)
F16 0.0250(16) 0.0381(19) 0.0390(18) -0.0173(13) 0.0033(13) -0.0034(12)
F17 0.043(3) 0.050(4) 0.138(7) -0.056(4) 0.013(4) -0.021(3)
F18 0.069(4) 0.029(3) 0.066(3) 0.0046(18) 0.021(2) 0.009(2)
O10 0.0322(18) 0.0400(19) 0.028(2) -0.0121(14) 0.0081(14) -0.0056(15)
O11 0.0278(17) 0.040(2) 0.048(2) -0.0182(16) -0.0110(15) 0.0040(15)
O12 0.0274(17) 0.0284(17) 0.0307(17) -0.0062(14) -0.0034(14) -0.0023(14)
O13 0.0327(17) 0.0310(16) 0.0432(19) -0.0081(14) 0.0127(14) -0.0095(14)
N9 0.0348(18) 0.0262(17) 0.0267(17) -0.0018(14) -0.0054(14) -0.0075(14)
C59 0.019(3) 0.026(3) 0.040(3) -0.010(2) -0.001(2) -0.003(2)
C60 0.036(4) 0.025(3) 0.055(3) -0.011(2) 0.015(2) -0.012(3)

loop_
_atom_type_symbol
_atom_type_description
_atom_type_scat_dispersion_real
_atom_type_scat_dispersion_imag
_atom_type_scat_source
C C 0.0033 0.0016 'International Tables Vol C Tables 4.2.6.8 and 6.1.1.4'
H H 0.0000 0.0000 'International Tables Vol C Tables 4.2.6.8 and 6.1.1.4'
Ag Ag -0.8971 1.1015 'International Tables Vol C Tables 4.2.6.8 and 6.1.1.4'
Cl Cl 0.1484 0.1585 'International Tables Vol C Tables 4.2.6.8 and 6.1.1.4'
F F 0.0171 0.0103 'International Tables Vol C Tables 4.2.6.8 and 6.1.1.4'
N N 0.0061 0.0033 'International Tables Vol C Tables 4.2.6.8 and 6.1.1.4'
O O 0.0106 0.0060 'International Tables Vol C Tables 4.2.6.8 and 6.1.1.4'
S S 0.1246 0.1234 'International Tables Vol C Tables 4.2.6.8 and 6.1.1.4'

loop_
_geom_angle_atom_site_label_1
_geom_angle_atom_site_label_2
_geom_angle_atom_site_label_3
_geom_angle
_geom_angle_site_symmetry_1
_geom_angle_site_symmetry_3
_geom_angle_publ_flag
O1 Ag1 Ag2 151.13(18) . . ?
O1A Ag1 Ag2 152.5(2) . . ?
N1 Ag1 Ag2 83.53(5) . . ?
N1 Ag1 O1 104.3(2) . . ?
N1 Ag1 O1A 90.0(2) . . ?
N4 Ag1 Ag2 80.27(4) . . ?
N4 Ag1 O1 91.1(2) . . ?
N4 Ag1 O1A 105.6(2) . . ?
N4 Ag1 N1 163.61(6) . . ?
N2 Ag2 Ag1 62.02(4) . . ?
N3 Ag2 Ag1 100.42(5) . . ?
N3 Ag2 N2 71.79(6) . . ?
N3 Ag2 N5 122.78(6) . . ?
N3 Ag2 N6 159.83(6) . . ?
N5 Ag2 Ag1 65.28(4) . . ?
N5 Ag2 N2 127.14(5) . . ?
N6 Ag2 Ag1 98.77(5) . . ?
N6 Ag2 N2 112.59(6) . . ?
N6 Ag2 N5 71.44(6) . . ?
Ag1 O1 H1A 100.8 . . ?
Ag1 O1 H1B 119.7 . . ?
H1A O1 H1B 104.5 . . ?
Ag1 O1A H1AA 112.8 . . ?
Ag1 O1A H1AB 112.8 . . ?
H1AA O1A H1AB 101.2 . . ?
C1 N1 Ag1 119.49(13) . . ?
C5 N1 Ag1 122.85(13) . . ?
C5 N1 C1 117.56(17) . . ?
C10 N2 Ag2 127.89(12) . . ?
C14 N2 Ag2 110.21(12) . . ?
C14 N2 C10 117.79(16) . . ?
C19 N3 Ag2 120.10(13) . . ?
C23 N3 Ag2 121.20(14) . . ?
C23 N3 C19 118.15(18) . . ?
C28 N4 Ag1 120.13(13) . . ?
C32 N4 Ag1 122.60(12) . . ?
C32 N4 C28 116.98(17) . . ?
C37 N5 Ag2 125.47(12) . . ?
C37 N5 C41 118.50(16) . . ?
C41 N5 Ag2 113.45(12) . . ?
C46 N6 Ag2 120.06(13) . . ?
C50 N6 Ag2 121.51(13) . . ?
C50 N6 C46 118.25(17) . . ?
N1 C1 H1 118.4 . . ?
N1 C1 C2 123.17(19) . . ?
C2 C1 H1 118.4 . . ?
C1 C2 H2 119.9 . . ?
C1 C2 C3 120.26(18) . . ?
C3 C2 H2 119.9 . . ?
C2 C3 C6 120.80(17) . . ?
C4 C3 C2 116.31(18) . . ?
C4 C3 C6 122.89(18) . . ?
C3 C4 H4 119.8 . . ?
C3 C4 C5 120.42(18) . . ?
C5 C4 H4 119.8 . . ?
N1 C5 C4 122.26(17) . . ?
N1 C5 C10 117.87(17) . . ?
C4 C5 C10 119.85(17) . . ?
C3 C6 C7 108.96(18) . . ?
C8 C6 C3 108.90(19) . . ?
C8 C6 C7 109.5(2) . . ?
C8 C6 C9 110.2(2) . . ?
C9 C6 C3 111.86(17) . . ?
C9 C6 C7 107.4(2) . . ?
C6 C7 H7A 109.5 . . ?
C6 C7 H7B 109.5 . . ?
C6 C7 H7C 109.5 . . ?
H7A C7 H7B 109.5 . . ?
H7A C7 H7C 109.5 . . ?
H7B C7 H7C 109.5 . . ?
C6 C8 H8A 109.5 . . ?
C6 C8 H8B 109.5 . . ?
C6 C8 H8C 109.5 . . ?
H8A C8 H8B 109.5 . . ?
H8A C8 H8C 109.5 . . ?
H8B C8 H8C 109.5 . . ?
C6 C9 H9A 109.5 . . ?
C6 C9 H9B 109.5 . . ?
C6 C9 H9C 109.5 . . ?
H9A C9 H9B 109.5 . . ?
H9A C9 H9C 109.5 . . ?
H9B C9 H9C 109.5 . . ?
N2 C10 C5 116.99(16) . . ?
N2 C10 C11 122.77(17) . . ?
C11 C10 C5 120.23(17) . . ?
C10 C11 H11 120.0 . . ?
C10 C11 C12 119.92(18) . . ?
C12 C11 H11 120.0 . . ?
C14 C13 H13 119.7 . . ?
C12 C13 H13 119.7 . . ?
C12 C13 C14 120.59(17) . . ?
N2 C14 C13 122.17(18) . . ?
N2 C14 C19 117.21(17) . . ?
C13 C14 C19 120.60(17) . . ?
N3 C19 C14 117.66(17) . . ?
N3 C19 C20 121.04(18) . . ?
C20 C19 C14 121.28(17) . . ?
C19 C20 H20 119.5 . . ?
C19 C20 C21 121.04(19) . . ?
C21 C20 H20 119.5 . . ?
C20 C21 C24 120.0(2) . . ?
C22 C21 C20 116.47(19) . . ?
C22 C21 C24 123.5(2) . . ?
C21 C22 H22 119.9 . . ?
C23 C22 C21 120.2(2) . . ?
C23 C22 H22 119.9 . . ?
N3 C23 C22 123.0(2) . . ?
N3 C23 H23 118.5 . . ?
C22 C23 H23 118.5 . . ?
C21 C24 C26 111.4(2) . . ?
C21 C24 C27 108.6(2) . . ?
C25 C24 C21 109.0(2) . . ?
C25 C24 C26 109.8(2) . . ?
C25 C24 C27 111.0(3) . . ?
C26 C24 C27 107.0(2) . . ?
C24 C25 H25A 109.5 . . ?
C24 C25 H25B 109.5 . . ?
C24 C25 H25C 109.5 . . ?
H25A C25 H25B 109.5 . . ?
H25A C25 H25C 109.5 . . ?
H25B C25 H25C 109.5 . . ?
C24 C26 H26A 109.5 . . ?
C24 C26 H26B 109.5 . . ?
C24 C26 H26C 109.5 . . ?
H26A C26 H26B 109.5 . . ?
H26A C26 H26C 109.5 . . ?
H26B C26 H26C 109.5 . . ?
C24 C27 H27A 109.5 . . ?
C24 C27 H27B 109.5 . . ?
C24 C27 H27C 109.5 . . ?
H27A C27 H27B 109.5 . . ?
H27A C27 H27C 109.5 . . ?
H27B C27 H27C 109.5 . . ?
N4 C28 H28 118.2 . . ?
N4 C28 C29 123.52(19) . . ?
C29 C28 H28 118.2 . . ?
C28 C29 H29 119.9 . . ?
C28 C29 C30 120.22(18) . . ?
C30 C29 H29 119.9 . . ?
C29 C30 C31 116.15(18) . . ?
C29 C30 C33 121.86(17) . . ?
C31 C30 C33 121.93(18) . . ?
C30 C31 H31 119.6 . . ?
C32 C31 C30 120.86(18) . . ?
C32 C31 H31 119.6 . . ?
N4 C32 C31 122.27(17) . . ?
N4 C32 C37 118.05(17) . . ?
C31 C32 C37 119.68(17) . . ?
C30 C33 C34 111.76(17) . . ?
C30 C33 C35 111.11(17) . . ?
C35 C33 C34 108.2(2) . . ?
C36 C33 C30 107.77(18) . . ?
C36 C33 C34 109.1(2) . . ?
C36 C33 C35 108.85(19) . . ?
C33 C34 H34A 109.5 . . ?
C33 C34 H34B 109.5 . . ?
C33 C34 H34C 109.5 . . ?
H34A C34 H34B 109.5 . . ?
H34A C34 H34C 109.5 . . ?
H34B C34 H34C 109.5 . . ?
C33 C35 H35A 109.5 . . ?
C33 C35 H35B 109.5 . . ?
C33 C35 H35C 109.5 . . ?
H35A C35 H35B 109.5 . . ?
H35A C35 H35C 109.5 . . ?
H35B C35 H35C 109.5 . . ?
C33 C36 H36A 109.5 . . ?
C33 C36 H36B 109.5 . . ?
C33 C36 H36C 109.5 . . ?
H36A C36 H36B 109.5 . . ?
H36A C36 H36C 109.5 . . ?
H36B C36 H36C 109.5 . . ?
N5 C37 C32 117.59(16) . . ?
N5 C37 C38 122.90(17) . . ?
C38 C37 C32 119.50(17) . . ?
C37 C38 H38 120.1 . . ?
C37 C38 C39 119.84(17) . . ?
C39 C38 H38 120.1 . . ?
C38 C39 C40 116.63(17) . . ?
C38 C39 C42 122.55(17) . . ?
C40 C39 C42 120.81(16) . . ?
C39 C40 H40 119.6 . . ?
C41 C40 C39 120.73(17) . . ?
C41 C40 H40 119.6 . . ?
N5 C41 C40 121.33(17) . . ?
N5 C41 C46 116.30(16) . . ?
C40 C41 C46 122.37(16) . . ?
C39 C42 C43 111.75(16) . . ?
C39 C42 C44 109.39(17) . . ?
C39 C42 C45 107.83(17) . . ?
C43 C42 C45 109.10(18) . . ?
C44 C42 C43 108.64(18) . . ?
C44 C42 C45 110.13(17) . . ?
C42 C43 H43A 109.5 . . ?
C42 C43 H43B 109.5 . . ?
C42 C43 H43C 109.5 . . ?
H43A C43 H43B 109.5 . . ?
H43A C43 H43C 109.5 . . ?
H43B C43 H43C 109.5 . . ?
C42 C44 H44A 109.5 . . ?
C42 C44 H44B 109.5 . . ?
C42 C44 H44C 109.5 . . ?
H44A C44 H44B 109.5 . . ?
H44A C44 H44C 109.5 . . ?
H44B C44 H44C 109.5 . . ?
C42 C45 H45A 109.5 . . ?
C42 C45 H45B 109.5 . . ?
C42 C45 H45C 109.5 . . ?
H45A C45 H45B 109.5 . . ?
H45A C45 H45C 109.5 . . ?
H45B C45 H45C 109.5 . . ?
N6 C46 C41 116.75(16) . . ?
N6 C46 C47 120.90(17) . . ?
C47 C46 C41 122.34(17) . . ?
C46 C47 H47 119.6 . . ?
C46 C47 C48 120.82(18) . . ?
C48 C47 H47 119.6 . . ?
C47 C48 C51 121.35(17) . . ?
C49 C48 C47 116.87(17) . . ?
C49 C48 C51 121.78(17) . . ?
C48 C49 H49 120.3 . . ?
C50 C49 C48 119.33(19) . . ?
C50 C49 H49 120.3 . . ?
N6 C50 C49 123.66(19) . . ?
N6 C50 H50 118.2 . . ?
C49 C50 H50 118.2 . . ?
C48 C51 C52A 115.3(3) . . ?
C48 C51 C53 106.07(17) . . ?
C48 C51 C53A 105.6(3) . . ?
C52 C51 C48 110.02(18) . . ?
C52 C51 C53 109.8(2) . . ?
C52 C51 C54 113.5(2) . . ?
C52A C51 C53A 102.7(3) . . ?
C54 C51 C48 111.52(18) . . ?
C54 C51 C53 105.6(2) . . ?
C54A C51 C48 113.9(3) . . ?
C54A C51 C52A 112.2(4) . . ?
C54A C51 C53A 105.6(4) . . ?
C51 C52 H52A 109.5 . . ?
C51 C52 H52B 109.5 . . ?
C51 C52 H52C 109.5 . . ?
H52A C52 H52B 109.5 . . ?
H52A C52 H52C 109.5 . . ?
H52B C52 H52C 109.5 . . ?
C51 C52A H52D 109.5 . . ?
C51 C52A H52E 109.5 . . ?
C51 C52A H52F 109.5 . . ?
H52D C52A H52E 109.5 . . ?
H52D C52A H52F 109.5 . . ?
H52E C52A H52F 109.5 . . ?
C51 C53 H53A 109.5 . . ?
C51 C53 H53B 109.5 . . ?
C51 C53 H53C 109.5 . . ?
H53A C53 H53B 109.5 . . ?
H53A C53 H53C 109.5 . . ?
H53B C53 H53C 109.5 . . ?
C51 C53A H53D 109.5 . . ?
C51 C53A H53E 109.5 . . ?
C51 C53A H53F 109.5 . . ?
H53D C53A H53E 109.5 . . ?
H53D C53A H53F 109.5 . . ?
H53E C53A H53F 109.5 . . ?
C51 C54 H54A 109.5 . . ?
C51 C54 H54B 109.5 . . ?
C51 C54 H54C 109.5 . . ?
H54A C54 H54B 109.5 . . ?
H54A C54 H54C 109.5 . . ?
H54B C54 H54C 109.5 . . ?
C51 C54A H54D 109.5 . . ?
C51 C54A H54E 109.5 . . ?
C51 C54A H54F 109.5 . . ?
H54D C54A H54E 109.5 . . ?
H54D C54A H54F 109.5 . . ?
H54E C54A H54F 109.5 . . ?
C11 C12 C15 120.11(17) . . ?
C13 C12 C11 116.67(17) . . ?
C13 C12 C15 123.20(16) . . ?
C12 C15 C16 109.33(17) . . ?
C12 C15 C17 108.38(16) . . ?
C17 C15 C16 110.2(2) . . ?
C18 C15 C12 111.76(16) . . ?
C18 C15 C16 107.99(18) . . ?
C18 C15 C17 109.22(17) . . ?
C15 C16 H16A 109.5 . . ?
C15 C16 H16B 109.5 . . ?
C15 C16 H16C 109.5 . . ?
H16A C16 H16B 109.5 . . ?
H16A C16 H16C 109.5 . . ?
H16B C16 H16C 109.5 . . ?
C15 C17 H17A 109.5 . . ?
C15 C17 H17B 109.5 . . ?
C15 C17 H17C 109.5 . . ?
H17A C17 H17B 109.5 . . ?
H17A C17 H17C 109.5 . . ?
H17B C17 H17C 109.5 . . ?
C15 C18 H18A 109.5 . . ?
C15 C18 H18B 109.5 . . ?
C15 C18 H18C 109.5 . . ?
H18A C18 H18B 109.5 . . ?
H18A C18 H18C 109.5 . . ?
H18B C18 H18C 109.5 . . ?
O2 S1 O3 118.6(3) . . ?
O2 S1 N7 109.3(2) . . ?
O2 S1 C55 104.6(3) . . ?
O3 S1 N7 117.37(19) . . ?
O3 S1 C55 102.35(18) . . ?
N7 S1 C55 102.0(2) . . ?
O4 S2 N7 116.4(2) . . ?
O4 S2 C56 103.8(2) . . ?
O5 S2 O4 119.2(4) . . ?
O5 S2 N7 109.2(3) . . ?
O5 S2 C56 103.8(4) . . ?
N7 S2 C56 101.9(3) . . ?
S1 N7 S2 123.4(2) . . ?
F1 C55 S1 107.8(3) . . ?
F1 C55 F3 107.4(4) . . ?
F2 C55 S1 111.7(3) . . ?
F2 C55 F1 110.8(4) . . ?
F2 C55 F3 110.4(5) . . ?
F3 C55 S1 108.4(4) . . ?
F4 C56 S2 111.0(3) . . ?
F5 C56 S2 111.4(3) . . ?
F5 C56 F4 108.5(4) . . ?
F6 C56 S2 109.9(3) . . ?
F6 C56 F4 107.4(4) . . ?
F6 C56 F5 108.6(4) . . ?
O2A S1A N7A 107.7(7) . . ?
O2A S1A C55A 101.8(9) . . ?
O3A S1A O2A 120.1(8) . . ?
O3A S1A N7A 115.7(5) . . ?
O3A S1A C55A 105.1(6) . . ?
N7A S1A C55A 104.3(5) . . ?
O4A S2A N7A 116.3(4) . . ?
O4A S2A C56A 104.3(4) . . ?
O5A S2A O4A 117.5(6) . . ?
O5A S2A N7A 111.5(6) . . ?
O5A S2A C56A 103.8(6) . . ?
N7A S2A C56A 100.7(4) . . ?
S1A N7A S2A 125.5(5) . . ?
F1A C55A S1A 109.8(7) . . ?
F2A C55A S1A 109.3(8) . . ?
F2A C55A F1A 108.6(8) . . ?
F3A C55A S1A 110.2(6) . . ?
F3A C55A F1A 110.0(10) . . ?
F3A C55A F2A 108.9(9) . . ?
F4A C56A S2A 110.2(7) . . ?
F5A C56A S2A 114.1(7) . . ?
F5A C56A F4A 106.5(8) . . ?
F5A C56A F6A 108.0(8) . . ?
F6A C56A S2A 109.5(7) . . ?
F6A C56A F4A 108.3(8) . . ?
O6 S3 N8 108.1(4) . . ?
O6 S3 C57 103.5(4) . . ?
O7 S3 O6 119.7(4) . . ?
O7 S3 N8 116.4(2) . . ?
O7 S3 C57 103.9(3) . . ?
N8 S3 C57 103.0(3) . . ?
O8 S4 O9 118.6(3) . . ?
O8 S4 N8 116.5(3) . . ?
O8 S4 C58 104.8(4) . . ?
O9 S4 N8 108.14(19) . . ?
O9 S4 C58 103.2(3) . . ?
N8 S4 C58 103.5(3) . . ?
S4 N8 S3 124.3(2) . . ?
F7 C57 S3 109.0(5) . . ?
F8 C57 S3 112.4(5) . . ?
F8 C57 F7 108.3(5) . . ?
F8 C57 F9 108.2(6) . . ?
F9 C57 S3 111.6(4) . . ?
F9 C57 F7 107.0(5) . . ?
F10 C58 S4 112.7(5) . . ?
F10 C58 F11 108.0(5) . . ?
F10 C58 F12 107.1(6) . . ?
F11 C58 S4 110.2(5) . . ?
F12 C58 S4 111.6(4) . . ?
F12 C58 F11 106.9(6) . . ?
O10 S5 N9 116.4(3) . . ?
O10 S5 C59 104.7(3) . . ?
O11 S5 O10 118.9(3) . . ?
O11 S5 N9 107.8(3) . . ?
O11 S5 C59 103.8(3) . . ?
N9 S5 C59 103.1(3) . . ?
O12 S6 N9 116.6(3) . . ?
O12 S6 C60 104.5(3) . . ?
O13 S6 O12 118.3(3) . . ?
O13 S6 N9 108.6(3) . . ?
O13 S6 C60 102.5(3) . . ?
N9 S6 C60 104.0(3) . . ?
S6 N9 S5 126.1(3) . . ?
F13 C59 S5 112.5(5) . . ?
F13 C59 F14 106.6(6) . . ?
F13 C59 F15 108.6(5) . . ?
F14 C59 S5 110.0(6) . . ?
F14 C59 F15 106.0(6) . . ?
F15 C59 S5 112.8(5) . . ?
F16 C60 S6 111.1(5) . . ?
F16 C60 F17 109.5(6) . . ?
F17 C60 S6 107.2(6) . . ?
F18 C60 S6 110.0(6) . . ?
F18 C60 F16 108.0(6) . . ?
F18 C60 F17 110.9(7) . . ?

loop_
_geom_bond_atom_site_label_1
_geom_bond_atom_site_label_2
_geom_bond_distance
_geom_bond_site_symmetry_2
_geom_bond_publ_flag
Ag1 Ag2 2.9084(5) . ?
Ag1 O1 2.592(8) . ?
Ag1 O1A 2.595(9) . ?
Ag1 N1 2.1887(17) . ?
Ag1 N4 2.1862(17) . ?
Ag2 N2 2.4965(16) . ?
Ag2 N3 2.2017(17) . ?
Ag2 N5 2.4079(16) . ?
Ag2 N6 2.2157(17) . ?
O1 H1A 0.8700 . ?
O1 H1B 0.8701 . ?
O1A H1AA 0.9475 . ?
O1A H1AB 0.9459 . ?
N1 C1 1.344(2) . ?
N1 C5 1.343(2) . ?
N2 C10 1.345(2) . ?
N2 C14 1.341(2) . ?
N3 C19 1.353(2) . ?
N3 C23 1.337(3) . ?
N4 C28 1.349(2) . ?
N4 C32 1.347(2) . ?
N5 C37 1.337(2) . ?
N5 C41 1.346(2) . ?
N6 C46 1.349(2) . ?
N6 C50 1.337(3) . ?
C1 H1 0.9500 . ?
C1 C2 1.377(3) . ?
C2 H2 0.9500 . ?
C2 C3 1.396(3) . ?
C3 C4 1.394(3) . ?
C3 C6 1.526(3) . ?
C4 H4 0.9500 . ?
C4 C5 1.394(3) . ?
C5 C10 1.495(2) . ?
C6 C7 1.539(3) . ?
C6 C8 1.522(3) . ?
C6 C9 1.525(3) . ?
C7 H7A 0.9800 . ?
C7 H7B 0.9800 . ?
C7 H7C 0.9800 . ?
C8 H8A 0.9800 . ?
C8 H8B 0.9800 . ?
C8 H8C 0.9800 . ?
C9 H9A 0.9800 . ?
C9 H9B 0.9800 . ?
C9 H9C 0.9800 . ?
C10 C11 1.387(3) . ?
C11 H11 0.9500 . ?
C11 C12 1.398(3) . ?
C13 H13 0.9500 . ?
C13 C14 1.395(3) . ?
C13 C12 1.383(3) . ?
C14 C19 1.492(3) . ?
C19 C20 1.384(3) . ?
C20 H20 0.9500 . ?
C20 C21 1.395(3) . ?
C21 C22 1.383(3) . ?
C21 C24 1.520(3) . ?
C22 H22 0.9500 . ?
C22 C23 1.377(3) . ?
C23 H23 0.9500 . ?
C24 C25 1.502(4) . ?
C24 C26 1.532(3) . ?
C24 C27 1.544(4) . ?
C25 H25A 0.9800 . ?
C25 H25B 0.9800 . ?
C25 H25C 0.9800 . ?
C26 H26A 0.9800 . ?
C26 H26B 0.9800 . ?
C26 H26C 0.9800 . ?
C27 H27A 0.9800 . ?
C27 H27B 0.9800 . ?
C27 H27C 0.9800 . ?
C28 H28 0.9500 . ?
C28 C29 1.378(3) . ?
C29 H29 0.9500 . ?
C29 C30 1.392(3) . ?
C30 C31 1.395(3) . ?
C30 C33 1.529(3) . ?
C31 H31 0.9500 . ?
C31 C32 1.389(3) . ?
C32 C37 1.494(2) . ?
C33 C34 1.530(3) . ?
C33 C35 1.530(3) . ?
C33 C36 1.529(3) . ?
C34 H34A 0.9800 . ?
C34 H34B 0.9800 . ?
C34 H34C 0.9800 . ?
C35 H35A 0.9800 . ?
C35 H35B 0.9800 . ?
C35 H35C 0.9800 . ?
C36 H36A 0.9800 . ?
C36 H36B 0.9800 . ?
C36 H36C 0.9800 . ?
C37 C38 1.383(3) . ?
C38 H38 0.9500 . ?
C38 C39 1.391(3) . ?
C39 C40 1.398(3) . ?
C39 C42 1.529(3) . ?
C40 H40 0.9500 . ?
C40 C41 1.388(3) . ?
C41 C46 1.498(3) . ?
C42 C43 1.532(3) . ?
C42 C44 1.530(3) . ?
C42 C45 1.534(3) . ?
C43 H43A 0.9800 . ?
C43 H43B 0.9800 . ?
C43 H43C 0.9800 . ?
C44 H44A 0.9800 . ?
C44 H44B 0.9800 . ?
C44 H44C 0.9800 . ?
C45 H45A 0.9800 . ?
C45 H45B 0.9800 . ?
C45 H45C 0.9800 . ?
C46 C47 1.392(3) . ?
C47 H47 0.9500 . ?
C47 C48 1.397(3) . ?
C48 C49 1.390(3) . ?
C48 C51 1.523(2) . ?
C49 H49 0.9500 . ?
C49 C50 1.378(3) . ?
C50 H50 0.9500 . ?
C51 C52 1.494(3) . ?
C51 C52A 1.524(3) . ?
C51 C53 1.568(3) . ?
C51 C53A 1.581(3) . ?
C51 C54 1.519(3) . ?
C51 C54A 1.507(3) . ?
C52 H52A 0.9800 . ?
C52 H52B 0.9800 . ?
C52 H52C 0.9800 . ?
C52A H52D 0.9800 . ?
C52A H52E 0.9800 . ?
C52A H52F 0.9800 . ?
C53 H53A 0.9800 . ?
C53 H53B 0.9800 . ?
C53 H53C 0.9800 . ?
C53A H53D 0.9800 . ?
C53A H53E 0.9800 . ?
C53A H53F 0.9800 . ?
C54 H54A 0.9800 . ?
C54 H54B 0.9800 . ?
C54 H54C 0.9800 . ?
C54A H54D 0.9800 . ?
C54A H54E 0.9800 . ?
C54A H54F 0.9800 . ?
C12 C15 1.529(2) . ?
C15 C16 1.530(3) . ?
C15 C17 1.529(3) . ?
C15 C18 1.528(2) . ?
C16 H16A 0.9800 . ?
C16 H16B 0.9800 . ?
C16 H16C 0.9800 . ?
C17 H17A 0.9800 . ?
C17 H17B 0.9800 . ?
C17 H17C 0.9800 . ?
C18 H18A 0.9800 . ?
C18 H18B 0.9800 . ?
C18 H18C 0.9800 . ?
S1 O2 1.411(4) . ?
S1 O3 1.416(3) . ?
S1 N7 1.568(4) . ?
S1 C55 1.897(5) . ?
S2 O4 1.422(4) . ?
S2 O5 1.413(5) . ?
S2 N7 1.578(4) . ?
S2 C56 1.837(5) . ?
F1 C55 1.328(4) . ?
F2 C55 1.311(5) . ?
F3 C55 1.339(5) . ?
F4 C56 1.339(5) . ?
F5 C56 1.319(5) . ?
F6 C56 1.316(7) . ?
S1A O2A 1.465(12) . ?
S1A O3A 1.435(10) . ?
S1A N7A 1.548(9) . ?
S1A C55A 1.846(8) . ?
S2A O4A 1.437(6) . ?
S2A O5A 1.418(13) . ?
S2A N7A 1.604(9) . ?
S2A C56A 1.810(11) . ?
F1A C55A 1.324(13) . ?
F2A C55A 1.323(14) . ?
F3A C55A 1.323(12) . ?
F4A C56A 1.377(13) . ?
F5A C56A 1.313(10) . ?
F6A C56A 1.337(11) . ?
S3 O6 1.449(6) . ?
S3 O7 1.426(3) . ?
S3 N8 1.582(4) . ?
S3 C57 1.832(7) . ?
S4 O8 1.416(7) . ?
S4 O9 1.429(3) . ?
S4 N8 1.580(4) . ?
S4 C58 1.825(8) . ?
F7 C57 1.334(6) . ?
F8 C57 1.316(8) . ?
F9 C57 1.332(8) . ?
F10 C58 1.328(8) . ?
F11 C58 1.330(8) . ?
F12 C58 1.329(8) . ?
S5 O10 1.437(3) . ?
S5 O11 1.431(5) . ?
S5 N9 1.577(5) . ?
S5 C59 1.819(8) . ?
S6 O12 1.441(4) . ?
S6 O13 1.425(4) . ?
S6 N9 1.567(5) . ?
S6 C60 1.855(8) . ?
F13 C59 1.326(5) . ?
F14 C59 1.329(6) . ?
F15 C59 1.330(5) . ?
F16 C60 1.321(6) . ?
F17 C60 1.325(6) . ?
F18 C60 1.312(6) . ?

loop_
_geom_torsion_atom_site_label_1
_geom_torsion_atom_site_label_2
_geom_torsion_atom_site_label_3
_geom_torsion_atom_site_label_4
_geom_torsion
_geom_torsion_site_symmetry_1
_geom_torsion_site_symmetry_2
_geom_torsion_site_symmetry_3
_geom_torsion_site_symmetry_4
_geom_torsion_publ_flag
Ag1 N1 C1 C2 177.71(16) . . . . ?
Ag1 N1 C5 C4 -177.18(14) . . . . ?
Ag1 N1 C5 C10 4.4(2) . . . . ?
Ag1 N4 C28 C29 173.97(17) . . . . ?
Ag1 N4 C32 C31 -173.96(14) . . . . ?
Ag1 N4 C32 C37 6.2(2) . . . . ?
Ag2 N2 C10 C5 -23.8(2) . . . . ?
Ag2 N2 C10 C11 156.47(14) . . . . ?
Ag2 N2 C14 C13 -160.98(16) . . . . ?
Ag2 N2 C14 C19 18.0(2) . . . . ?
Ag2 N3 C19 C14 10.5(2) . . . . ?
Ag2 N3 C19 C20 -171.06(15) . . . . ?
Ag2 N3 C23 C22 173.66(17) . . . . ?
Ag2 N5 C37 C32 -16.7(2) . . . . ?
Ag2 N5 C37 C38 162.67(14) . . . . ?
Ag2 N5 C41 C40 -165.53(14) . . . . ?
Ag2 N5 C41 C46 13.5(2) . . . . ?
Ag2 N6 C46 C41 -6.8(2) . . . . ?
Ag2 N6 C46 C47 171.87(14) . . . . ?
Ag2 N6 C50 C49 -172.11(17) . . . . ?
N1 C1 C2 C3 -0.3(3) . . . . ?
N1 C5 C10 N2 -39.6(2) . . . . ?
N1 C5 C10 C11 140.17(19) . . . . ?
N2 C10 C11 C12 0.6(3) . . . . ?
N2 C14 C19 N3 -20.2(3) . . . . ?
N2 C14 C19 C20 161.40(19) . . . . ?
N3 C19 C20 C21 -3.5(3) . . . . ?
N4 C28 C29 C30 0.6(3) . . . . ?
N4 C32 C37 N5 -46.0(2) . . . . ?
N4 C32 C37 C38 134.64(19) . . . . ?
N5 C37 C38 C39 0.3(3) . . . . ?
N5 C41 C46 N6 -5.5(3) . . . . ?
N5 C41 C46 C47 175.89(18) . . . . ?
N6 C46 C47 C48 0.3(3) . . . . ?
C1 N1 C5 C4 -0.8(3) . . . . ?
C1 N1 C5 C10 -179.27(17) . . . . ?
C1 C2 C3 C4 -1.0(3) . . . . ?
C1 C2 C3 C6 179.2(2) . . . . ?
C2 C3 C4 C5 1.4(3) . . . . ?
C2 C3 C6 C7 -51.7(3) . . . . ?
C2 C3 C6 C8 67.7(3) . . . . ?
C2 C3 C6 C9 -170.2(2) . . . . ?
C3 C4 C5 N1 -0.5(3) . . . . ?
C3 C4 C5 C10 177.90(17) . . . . ?
C4 C3 C6 C7 128.6(2) . . . . ?
C4 C3 C6 C8 -112.1(2) . . . . ?
C4 C3 C6 C9 10.0(3) . . . . ?
C4 C5 C10 N2 141.94(18) . . . . ?
C4 C5 C10 C11 -38.3(3) . . . . ?
C5 N1 C1 C2 1.2(3) . . . . ?
C5 C10 C11 C12 -179.11(18) . . . . ?
C6 C3 C4 C5 -178.80(18) . . . . ?
C10 N2 C14 C13 -1.9(3) . . . . ?
C10 N2 C14 C19 177.04(17) . . . . ?
C10 C11 C12 C13 -2.6(3) . . . . ?
C10 C11 C12 C15 178.70(18) . . . . ?
C11 C12 C15 C16 -50.6(3) . . . . ?
C11 C12 C15 C17 69.5(2) . . . . ?
C11 C12 C15 C18 -170.11(19) . . . . ?
C13 C14 C19 N3 158.84(19) . . . . ?
C13 C14 C19 C20 -19.6(3) . . . . ?
C13 C12 C15 C16 130.7(2) . . . . ?
C13 C12 C15 C17 -109.2(2) . . . . ?
C13 C12 C15 C18 11.2(3) . . . . ?
C14 N2 C10 C5 -178.60(16) . . . . ?
C14 N2 C10 C11 1.6(3) . . . . ?
C14 C13 C12 C11 2.3(3) . . . . ?
C14 C13 C12 C15 -179.01(18) . . . . ?
C14 C19 C20 C21 174.94(19) . . . . ?
C19 N3 C23 C22 2.1(3) . . . . ?
C19 C20 C21 C22 3.5(3) . . . . ?
C19 C20 C21 C24 -176.9(2) . . . . ?
C20 C21 C22 C23 -0.9(3) . . . . ?
C20 C21 C24 C25 -65.4(3) . . . . ?
C20 C21 C24 C26 173.2(2) . . . . ?
C20 C21 C24 C27 55.6(3) . . . . ?
C21 C22 C23 N3 -2.0(4) . . . . ?
C22 C21 C24 C25 114.1(3) . . . . ?
C22 C21 C24 C26 -7.2(3) . . . . ?
C22 C21 C24 C27 -124.8(3) . . . . ?
C23 N3 C19 C14 -177.85(18) . . . . ?
C23 N3 C19 C20 0.6(3) . . . . ?
C24 C21 C22 C23 179.6(2) . . . . ?
C28 N4 C32 C31 -0.2(3) . . . . ?
C28 N4 C32 C37 179.99(18) . . . . ?
C28 C29 C30 C31 -0.9(3) . . . . ?
C28 C29 C30 C33 -178.11(19) . . . . ?
C29 C30 C31 C32 0.8(3) . . . . ?
C29 C30 C33 C34 -153.0(2) . . . . ?
C29 C30 C33 C35 -32.0(3) . . . . ?
C29 C30 C33 C36 87.2(2) . . . . ?
C30 C31 C32 N4 -0.3(3) . . . . ?
C30 C31 C32 C37 179.59(18) . . . . ?
C31 C30 C33 C34 30.0(3) . . . . ?
C31 C30 C33 C35 151.0(2) . . . . ?
C31 C30 C33 C36 -89.8(2) . . . . ?
C31 C32 C37 N5 134.14(19) . . . . ?
C31 C32 C37 C38 -45.2(3) . . . . ?
C32 N4 C28 C29 0.0(3) . . . . ?
C32 C37 C38 C39 179.65(17) . . . . ?
C33 C30 C31 C32 177.97(18) . . . . ?
C37 N5 C41 C40 -2.7(3) . . . . ?
C37 N5 C41 C46 176.34(16) . . . . ?
C37 C38 C39 C40 -2.1(3) . . . . ?
C37 C38 C39 C42 176.65(18) . . . . ?
C38 C39 C40 C41 1.5(3) . . . . ?
C38 C39 C42 C43 2.4(3) . . . . ?
C38 C39 C42 C44 122.7(2) . . . . ?
C38 C39 C42 C45 -117.5(2) . . . . ?
C39 C40 C41 N5 0.9(3) . . . . ?
C39 C40 C41 C46 -178.07(18) . . . . ?
C40 C39 C42 C43 -178.94(19) . . . . ?
C40 C39 C42 C44 -58.6(2) . . . . ?
C40 C39 C42 C45 61.2(2) . . . . ?
C40 C41 C46 N6 173.58(18) . . . . ?
C40 C41 C46 C47 -5.1(3) . . . . ?
C41 N5 C37 C32 -177.23(16) . . . . ?
C41 N5 C37 C38 2.1(3) . . . . ?
C41 C46 C47 C48 178.89(18) . . . . ?
C42 C39 C40 C41 -177.27(18) . . . . ?
C46 N6 C50 C49 3.0(3) . . . . ?
C46 C47 C48 C49 3.1(3) . . . . ?
C46 C47 C48 C51 -176.88(18) . . . . ?
C47 C48 C49 C50 -3.4(3) . . . . ?
C47 C48 C51 C52 -64.2(3) . . . . ?
C47 C48 C51 C52A -0.7(4) . . . . ?
C47 C48 C51 C53 54.4(2) . . . . ?
C47 C48 C51 C53A -113.4(4) . . . . ?
C47 C48 C51 C54 168.9(2) . . . . ?
C47 C48 C51 C54A 131.2(4) . . . . ?
C48 C49 C50 N6 0.4(3) . . . . ?
C49 C48 C51 C52 115.8(2) . . . . ?
C49 C48 C51 C52A 179.3(4) . . . . ?
C49 C48 C51 C53 -125.6(2) . . . . ?
C49 C48 C51 C53A 66.6(4) . . . . ?
C49 C48 C51 C54 -11.1(3) . . . . ?
C49 C48 C51 C54A -48.8(4) . . . . ?
C50 N6 C46 C41 177.98(17) . . . . ?
C50 N6 C46 C47 -3.4(3) . . . . ?
C51 C48 C49 C50 176.54(19) . . . . ?
C12 C13 C14 N2 -0.1(3) . . . . ?
C12 C13 C14 C19 -179.00(18) . . . . ?
O2 S1 N7 S2 -157.2(4) . . . . ?
O2 S1 C55 F1 65.0(4) . . . . ?
O2 S1 C55 F2 -172.9(3) . . . . ?
O2 S1 C55 F3 -51.0(5) . . . . ?
O3 S1 N7 S2 -18.4(4) . . . . ?
O3 S1 C55 F1 -59.3(3) . . . . ?
O3 S1 C55 F2 62.8(3) . . . . ?
O3 S1 C55 F3 -175.3(4) . . . . ?
O4 S2 N7 S1 -18.2(4) . . . . ?
O4 S2 C56 F4 61.5(4) . . . . ?
O4 S2 C56 F5 -177.5(4) . . . . ?
O4 S2 C56 F6 -57.1(4) . . . . ?
O5 S2 N7 S1 -156.7(5) . . . . ?
O5 S2 C56 F4 -173.2(4) . . . . ?
O5 S2 C56 F5 -52.3(5) . . . . ?
O5 S2 C56 F6 68.2(4) . . . . ?
N7 S1 C55 F1 178.9(3) . . . . ?
N7 S1 C55 F2 -59.1(3) . . . . ?
N7 S1 C55 F3 62.9(4) . . . . ?
N7 S2 C56 F4 -59.8(4) . . . . ?
N7 S2 C56 F5 61.2(4) . . . . ?
N7 S2 C56 F6 -178.4(3) . . . . ?
C55 S1 N7 S2 92.5(3) . . . . ?
C56 S2 N7 S1 93.9(3) . . . . ?
O2A S1A N7A S2A -157.0(10) . . . . ?
O2A S1A C55A F1A 66.1(11) . . . . ?
O2A S1A C55A F2A -174.9(9) . . . . ?
O2A S1A C55A F3A -55.3(11) . . . . ?
O3A S1A N7A S2A -19.4(10) . . . . ?
O3A S1A C55A F1A -59.8(11) . . . . ?
O3A S1A C55A F2A 59.2(9) . . . . ?
O3A S1A C55A F3A 178.8(9) . . . . ?
O4A S2A N7A S1A -18.1(9) . . . . ?
O4A S2A C56A F4A -60.6(8) . . . . ?
O4A S2A C56A F5A 179.6(7) . . . . ?
O4A S2A C56A F6A 58.4(7) . . . . ?
O5A S2A N7A S1A 120.2(8) . . . . ?
O5A S2A C56A F4A 175.8(7) . . . . ?
O5A S2A C56A F5A 56.0(9) . . . . ?
O5A S2A C56A F6A -65.2(8) . . . . ?
N7A S1A C55A F1A 178.0(8) . . . . ?
N7A S1A C55A F2A -62.9(8) . . . . ?
N7A S1A C55A F3A 56.7(10) . . . . ?
N7A S2A C56A F4A 60.3(7) . . . . ?
N7A S2A C56A F5A -59.5(8) . . . . ?
N7A S2A C56A F6A 179.3(6) . . . . ?
C55A S1A N7A S2A 95.4(7) . . . . ?
C56A S2A N7A S1A -130.1(7) . . . . ?
O6 S3 N8 S4 149.3(4) . . . . ?
O6 S3 C57 F7 -69.6(6) . . . . ?
O6 S3 C57 F8 170.2(5) . . . . ?
O6 S3 C57 F9 48.4(6) . . . . ?
O7 S3 N8 S4 11.3(4) . . . . ?
O7 S3 C57 F7 56.1(5) . . . . ?
O7 S3 C57 F8 -64.1(5) . . . . ?
O7 S3 C57 F9 174.1(4) . . . . ?
O8 S4 N8 S3 28.4(5) . . . . ?
O8 S4 C58 F10 -63.0(6) . . . . ?
O8 S4 C58 F11 57.7(6) . . . . ?
O8 S4 C58 F12 176.3(5) . . . . ?
O9 S4 N8 S3 165.0(3) . . . . ?
O9 S4 C58 F10 172.2(4) . . . . ?
O9 S4 C58 F11 -67.1(5) . . . . ?
O9 S4 C58 F12 51.5(5) . . . . ?
N8 S3 C57 F7 177.9(4) . . . . ?
N8 S3 C57 F8 57.8(5) . . . . ?
N8 S3 C57 F9 -64.1(5) . . . . ?
N8 S4 C58 F10 59.5(5) . . . . ?
N8 S4 C58 F11 -179.8(5) . . . . ?
N8 S4 C58 F12 -61.1(5) . . . . ?
C57 S3 N8 S4 -101.6(4) . . . . ?
C58 S4 N8 S3 -86.0(4) . . . . ?
O10 S5 N9 S6 -19.9(6) . . . . ?
O10 S5 C59 F13 43.8(5) . . . . ?
O10 S5 C59 F14 -74.9(5) . . . . ?
O10 S5 C59 F15 167.0(4) . . . . ?
O11 S5 N9 S6 -156.5(3) . . . . ?
O11 S5 C59 F13 169.2(4) . . . . ?
O11 S5 C59 F14 50.5(5) . . . . ?
O11 S5 C59 F15 -67.5(5) . . . . ?
O12 S6 N9 S5 -26.9(6) . . . . ?
O12 S6 C60 F16 52.8(6) . . . . ?
O12 S6 C60 F17 -66.8(6) . . . . ?
O12 S6 C60 F18 172.5(5) . . . . ?
O13 S6 N9 S5 -163.7(3) . . . . ?
O13 S6 C60 F16 176.9(5) . . . . ?
O13 S6 C60 F17 57.2(6) . . . . ?
O13 S6 C60 F18 -63.5(6) . . . . ?
N9 S5 C59 F13 -78.5(5) . . . . ?
N9 S5 C59 F14 162.9(4) . . . . ?
N9 S5 C59 F15 44.8(5) . . . . ?
N9 S6 C60 F16 -70.0(5) . . . . ?
N9 S6 C60 F17 170.3(5) . . . . ?
N9 S6 C60 F18 49.6(5) . . . . ?
C59 S5 N9 S6 94.1(4) . . . . ?
C60 S6 N9 S5 87.6(5) . . . . ?

loop_
_smtbx_masks_void_nr
_smtbx_masks_void_average_x
_smtbx_masks_void_average_y
_smtbx_masks_void_average_z
_smtbx_masks_void_volume
_smtbx_masks_void_count_electrons
_smtbx_masks_void_content
1 0.000 0.000 0.000 229.9 44.4 '1 DCM'
2 0.208 0.809 0.617 8.2 0.0 ?
3 0.792 0.191 0.383 8.2 0.0 ?
